data_2226156
loop_
_publ_author_name
'Arshad, Afsheen'
'Osman, Hasnah'
'Chan, Kit Lam'
'Goh, Jia Hao'
'Fun, Hoong-Kun'

_publ_section_title
;
 (<i>E</i>)-1-[1-(6-Bromo-2-oxo-2<i>H</i>-chromen-3-yl)ethylidene]thiosemicarbazide
;
_journal_coeditor_code HB5461
_journal_issue 6
_journal_name_full 'Acta Crystallographica Section E'
_journal_page_first o1491
_journal_page_last o1492
_journal_paper_doi 10.1107/S1600536810019240
_journal_volume 66
_journal_year 2010
_chemical_formula_iupac 'C12 H10 Br N3 O2 S'
_chemical_formula_moiety 'C12 H10 Br N3 O2 S'
_chemical_formula_sum 'C12 H10 Br N3 O2 S'
_chemical_formula_weight 340.20
_chemical_name_systematic
;
(<i>E</i>)-1-[1-(6-Bromo-2-oxo-2<i>H</i>-chromen-3-
yl)ethylidene]thiosemicarbazide
;
_space_group_IT_number 2
_symmetry_cell_setting triclinic
_symmetry_space_group_name_Hall '-P 1'
_symmetry_space_group_name_H-M 'P -1'
_atom_sites_solution_hydrogens geom
_atom_sites_solution_primary direct
_atom_sites_solution_secondary difmap
_audit_creation_method SHELXL-97
_cell_angle_alpha 106.697(2)
_cell_angle_beta 95.095(2)
_cell_angle_gamma 98.925(2)
_cell_formula_units_Z 2
_cell_length_a 6.3796(6)
_cell_length_b 8.1260(7)
_cell_length_c 13.3756(12)
_cell_measurement_reflns_used 9969
_cell_measurement_temperature 100.00(10)
_cell_measurement_theta_max 35.06
_cell_measurement_theta_min 2.66
_cell_volume 649.57(10)
_computing_cell_refinement 'SAINT (Bruker, 2009)'
_computing_data_collection 'APEX2 (Bruker, 2009)'
_computing_data_reduction 'SAINT (Bruker, 2009)'
_computing_molecular_graphics 'SHELXTL (Sheldrick, 2008)'
_computing_publication_material
;
SHELXTL (Sheldrick, 2008) and PLATON (Spek, 2009)
;
_computing_structure_refinement 'SHELXTL (Sheldrick, 2008)'
_computing_structure_solution 'SHELXTL (Sheldrick, 2008)'
_diffrn_ambient_temperature 100.00(10)
_diffrn_measured_fraction_theta_full 0.989
_diffrn_measured_fraction_theta_max 0.989
_diffrn_measurement_device_type
;
Bruker APEXII DUO CCD
;
_diffrn_measurement_method '\f and \w scans'
_diffrn_radiation_monochromator graphite
_diffrn_radiation_source 'fine-focus sealed tube'
_diffrn_radiation_type MoK\a
_diffrn_radiation_wavelength 0.71073
_diffrn_reflns_av_R_equivalents 0.0203
_diffrn_reflns_av_sigmaI/netI 0.0183
_diffrn_reflns_limit_h_max 9
_diffrn_reflns_limit_h_min -9
_diffrn_reflns_limit_k_max 12
_diffrn_reflns_limit_k_min -12
_diffrn_reflns_limit_l_max 20
_diffrn_reflns_limit_l_min -20
_diffrn_reflns_number 19355
_diffrn_reflns_theta_full 33.50
_diffrn_reflns_theta_max 33.50
_diffrn_reflns_theta_min 1.61
_diffrn_standards_number 0
_exptl_absorpt_coefficient_mu 3.325
_exptl_absorpt_correction_T_max 0.637
_exptl_absorpt_correction_T_min 0.196
_exptl_absorpt_correction_type multi-scan
_exptl_absorpt_process_details '(<i>SADABS</i>; Bruker, 2009)'
_exptl_crystal_colour yellow
_exptl_crystal_density_diffrn 1.739
_exptl_crystal_density_method 'not measured'
_exptl_crystal_description needle
_exptl_crystal_F_000 340
_exptl_crystal_size_max 0.73
_exptl_crystal_size_mid 0.20
_exptl_crystal_size_min 0.15
_refine_diff_density_max 0.727
_refine_diff_density_min -0.556
_refine_ls_extinction_method none
_refine_ls_goodness_of_fit_ref 1.168
_refine_ls_hydrogen_treatment mixed
_refine_ls_matrix_type full
_refine_ls_number_parameters 185
_refine_ls_number_reflns 5036
_refine_ls_number_restraints 0
_refine_ls_restrained_S_all 1.168
_refine_ls_R_factor_all 0.0245
_refine_ls_R_factor_gt 0.0210
_refine_ls_shift/su_max 0.001
_refine_ls_shift/su_mean 0.000
_refine_ls_structure_factor_coef Fsqd
_refine_ls_weighting_details 'calc w=1/[\s^2^(Fo^2^)+(0.0569P)^2^+0.0443P] where P=(Fo^2^+2Fc^2^)/3'
_refine_ls_weighting_scheme calc
_refine_ls_wR_factor_gt 0.0680
_refine_ls_wR_factor_ref 0.0839
_reflns_number_gt 4733
_reflns_number_total 5036
_reflns_threshold_expression I>2\s(I)
_cod_data_source_file hb5461.cif
_cod_data_source_block I
_cod_database_code 2226156
_cod_database_fobs_code 2226156

loop_
_symmetry_equiv_pos_as_xyz
'x, y, z'
'-x, -y, -z'

loop_
_atom_site_type_symbol
_atom_site_label
_atom_site_fract_x
_atom_site_fract_y
_atom_site_fract_z
_atom_site_U_iso_or_equiv
_atom_site_adp_type
_atom_site_calc_flag
_atom_site_refinement_flags
_atom_site_occupancy
_atom_site_disorder_assembly
_atom_site_disorder_group
Br Br1 0.831903(19) -0.130575(15) 0.134917(9) 0.01986(5) Uani d . 1 . .
S S1 -0.52737(6) 0.26734(4) 0.52668(3) 0.02208(7) Uani d . 1 . .
O O1 0.39540(15) 0.46915(12) 0.12143(7) 0.01830(16) Uani d . 1 . .
O O2 0.14155(19) 0.62282(15) 0.15561(9) 0.0270(2) Uani d . 1 . .
N N1 -0.08889(17) 0.33908(13) 0.34997(8) 0.01559(17) Uani d . 1 . .
N N2 -0.24110(18) 0.37175(14) 0.41584(8) 0.01611(17) Uani d . 1 . .
N N3 -0.2610(2) 0.08895(15) 0.41915(9) 0.0204(2) Uani d . 1 . .
C C1 0.2259(2) 0.50976(16) 0.17462(10) 0.0177(2) Uani d . 1 . .
C C2 0.48940(19) 0.32942(15) 0.12434(9) 0.01509(18) Uani d . 1 . .
C C3 0.6564(2) 0.29964(17) 0.06532(10) 0.0179(2) Uani d . 1 . .
H H3A 0.7011 0.3720 0.0255 0.022 Uiso calc R 1 . .
C C4 0.75479(19) 0.15951(17) 0.06722(9) 0.0178(2) Uani d . 1 . .
H H4A 0.8675 0.1375 0.0288 0.021 Uiso calc R 1 . .
C C5 0.68424(19) 0.05161(16) 0.12688(9) 0.01630(19) Uani d . 1 . .
C C6 0.51529(19) 0.07869(15) 0.18374(9) 0.01632(19) Uani d . 1 . .
H H6A 0.4670 0.0031 0.2210 0.020 Uiso calc R 1 . .
C C7 0.41777(18) 0.22285(15) 0.18420(9) 0.01446(18) Uani d . 1 . .
C C8 0.25545(18) 0.27089(15) 0.24813(9) 0.01512(18) Uani d . 1 . .
H H8A 0.2113 0.2048 0.2915 0.018 Uiso calc R 1 . .
C C9 0.16407(18) 0.41112(15) 0.24698(9) 0.01454(18) Uani d . 1 . .
C C10 -0.00056(18) 0.46198(15) 0.31560(9) 0.01494(18) Uani d . 1 . .
C C11 -0.33190(19) 0.23856(15) 0.44883(9) 0.01633(19) Uani d . 1 . .
C C12 -0.0508(2) 0.64307(16) 0.34349(10) 0.0196(2) Uani d . 1 . .
H H12A -0.0674 0.6814 0.4167 0.029 Uiso calc R 1 . .
H H12B -0.1814 0.6417 0.3013 0.029 Uiso calc R 1 . .
H H12C 0.0641 0.7218 0.3302 0.029 Uiso calc R 1 . .
H H1N2 -0.308(5) 0.438(4) 0.420(3) 0.060(9) Uiso d . 1 . .
H H1N3 -0.317(3) 0.005(3) 0.4346(16) 0.019(4) Uiso d . 1 . .
H H2N3 -0.164(5) 0.094(4) 0.383(3) 0.057(9) Uiso d . 1 . .

loop_
_atom_site_aniso_label
_atom_site_aniso_U_11
_atom_site_aniso_U_22
_atom_site_aniso_U_33
_atom_site_aniso_U_12
_atom_site_aniso_U_13
_atom_site_aniso_U_23
Br1 0.02111(7) 0.01997(7) 0.02278(7) 0.01169(5) 0.00823(5) 0.00757(5)
S1 0.02734(16) 0.01628(13) 0.03123(16) 0.01088(11) 0.02016(13) 0.01232(11)
O1 0.0205(4) 0.0197(4) 0.0223(4) 0.0104(3) 0.0121(3) 0.0121(3)
O2 0.0334(5) 0.0302(5) 0.0330(5) 0.0205(4) 0.0192(4) 0.0220(4)
N1 0.0174(4) 0.0165(4) 0.0162(4) 0.0071(3) 0.0086(3) 0.0062(3)
N2 0.0191(4) 0.0145(4) 0.0197(4) 0.0078(3) 0.0116(3) 0.0078(3)
N3 0.0264(5) 0.0157(4) 0.0259(5) 0.0104(4) 0.0158(4) 0.0099(4)
C1 0.0197(5) 0.0189(5) 0.0199(5) 0.0086(4) 0.0097(4) 0.0096(4)
C2 0.0157(4) 0.0162(4) 0.0162(4) 0.0063(4) 0.0057(3) 0.0066(4)
C3 0.0181(5) 0.0216(5) 0.0186(5) 0.0077(4) 0.0089(4) 0.0092(4)
C4 0.0166(5) 0.0219(5) 0.0176(5) 0.0078(4) 0.0075(4) 0.0063(4)
C5 0.0164(4) 0.0176(5) 0.0172(4) 0.0084(4) 0.0054(4) 0.0053(4)
C6 0.0173(5) 0.0163(4) 0.0186(5) 0.0071(4) 0.0068(4) 0.0069(4)
C7 0.0154(4) 0.0149(4) 0.0154(4) 0.0055(3) 0.0058(3) 0.0058(3)
C8 0.0158(4) 0.0155(4) 0.0171(4) 0.0060(4) 0.0068(4) 0.0069(4)
C9 0.0158(4) 0.0152(4) 0.0156(4) 0.0059(3) 0.0068(3) 0.0064(3)
C10 0.0155(4) 0.0155(4) 0.0167(4) 0.0061(4) 0.0065(4) 0.0065(3)
C11 0.0198(5) 0.0146(4) 0.0184(5) 0.0068(4) 0.0090(4) 0.0072(4)
C12 0.0234(5) 0.0159(5) 0.0248(5) 0.0092(4) 0.0121(4) 0.0090(4)

loop_
_atom_type_symbol
_atom_type_description
_atom_type_scat_dispersion_real
_atom_type_scat_dispersion_imag
_atom_type_scat_source
C C 0.0033 0.0016 'International Tables Vol C Tables 4.2.6.8 and 6.1.1.4'
H H 0.0000 0.0000 'International Tables Vol C Tables 4.2.6.8 and 6.1.1.4'
N N 0.0061 0.0033 'International Tables Vol C Tables 4.2.6.8 and 6.1.1.4'
O O 0.0106 0.0060 'International Tables Vol C Tables 4.2.6.8 and 6.1.1.4'
S S 0.1246 0.1234 'International Tables Vol C Tables 4.2.6.8 and 6.1.1.4'
Br Br -0.2901 2.4595 'International Tables Vol C Tables 4.2.6.8 and 6.1.1.4'

loop_
_geom_angle_atom_site_label_1
_geom_angle_atom_site_label_2
_geom_angle_atom_site_label_3
_geom_angle_site_symmetry_1
_geom_angle_site_symmetry_3
_geom_angle
_geom_angle_publ_flag
C2 O1 C1 . . 122.75(9) ?
C10 N1 N2 . . 119.10(10) ?
C11 N2 N1 . . 117.19(10) ?
C11 N2 H1N2 . . 111(3) ?
N1 N2 H1N2 . . 128(3) ?
C11 N3 H1N3 . . 119.9(15) ?
C11 N3 H2N3 . . 112(2) ?
H1N3 N3 H2N3 . . 128(3) ?
O2 C1 O1 . . 116.08(11) ?
O2 C1 C9 . . 126.61(11) ?
O1 C1 C9 . . 117.31(10) ?
O1 C2 C3 . . 117.34(10) ?
O1 C2 C7 . . 120.50(10) ?
C3 C2 C7 . . 122.16(10) ?
C4 C3 C2 . . 118.48(11) ?
C4 C3 H3A . . 120.8 ?
C2 C3 H3A . . 120.8 ?
C3 C4 C5 . . 119.89(10) ?
C3 C4 H4A . . 120.1 ?
C5 C4 H4A . . 120.1 ?
C6 C5 C4 . . 121.73(10) ?
C6 C5 Br1 . . 119.11(9) ?
C4 C5 Br1 . . 119.11(9) ?
C5 C6 C7 . . 118.75(10) ?
C5 C6 H6A . . 120.6 ?
C7 C6 H6A . . 120.6 ?
C2 C7 C6 . . 118.95(10) ?
C2 C7 C8 . . 118.13(10) ?
C6 C7 C8 . . 122.83(10) ?
C9 C8 C7 . . 121.52(10) ?
C9 C8 H8A . . 119.2 ?
C7 C8 H8A . . 119.2 ?
C8 C9 C1 . . 119.13(10) ?
C8 C9 C10 . . 120.96(10) ?
C1 C9 C10 . . 119.90(10) ?
N1 C10 C9 . . 113.79(10) ?
N1 C10 C12 . . 124.38(10) ?
C9 C10 C12 . . 121.81(10) ?
N3 C11 N2 . . 117.80(11) ?
N3 C11 S1 . . 122.45(9) ?
N2 C11 S1 . . 119.74(9) ?
C10 C12 H12A . . 109.5 ?
C10 C12 H12B . . 109.5 ?
H12A C12 H12B . . 109.5 ?
C10 C12 H12C . . 109.5 ?
H12A C12 H12C . . 109.5 ?
H12B C12 H12C . . 109.5 ?

loop_
_geom_bond_atom_site_label_1
_geom_bond_atom_site_label_2
_geom_bond_site_symmetry_2
_geom_bond_distance
_geom_bond_publ_flag
Br1 C5 . 1.8965(11) ?
S1 C11 . 1.6957(12) ?
O1 C2 . 1.3722(14) ?
O1 C1 . 1.3770(14) ?
O2 C1 . 1.2091(15) ?
N1 C10 . 1.2890(15) ?
N1 N2 . 1.3738(14) ?
N2 C11 . 1.3516(15) ?
N2 H1N2 . 0.73(3) ?
N3 C11 . 1.3288(15) ?
N3 H1N3 . 0.81(2) ?
N3 H2N3 . 0.82(3) ?
C1 C9 . 1.4665(16) ?
C2 C3 . 1.3917(16) ?
C2 C7 . 1.3930(15) ?
C3 C4 . 1.3879(17) ?
C3 H3A . 0.9300 ?
C4 C5 . 1.3969(17) ?
C4 H4A . 0.9300 ?
C5 C6 . 1.3827(16) ?
C6 C7 . 1.4079(15) ?
C6 H6A . 0.9300 ?
C7 C8 . 1.4307(16) ?
C8 C9 . 1.3613(15) ?
C8 H8A . 0.9300 ?
C9 C10 . 1.4846(16) ?
C10 C12 . 1.5033(16) ?
C12 H12A . 0.9600 ?
C12 H12B . 0.9600 ?
C12 H12C . 0.9600 ?

loop_
_geom_hbond_atom_site_label_D
_geom_hbond_atom_site_label_H
_geom_hbond_atom_site_label_A
_geom_hbond_site_symmetry_A
_geom_hbond_distance_DH
_geom_hbond_distance_HA
_geom_hbond_distance_DA
_geom_hbond_angle_DHA
_geom_hbond_publ_flag
N3 H2N3 N1 . 0.82(3) 2.15(3) 2.6004(17) 114(3) yes
N2 H1N2 S1 2_466 0.73(3) 2.70(3) 3.4094(13) 165(3) yes
N3 H1N3 S1 2_456 0.81(2) 2.49(2) 3.3010(13) 175.6(19) yes

loop_
_geom_torsion_atom_site_label_1
_geom_torsion_atom_site_label_2
_geom_torsion_atom_site_label_3
_geom_torsion_atom_site_label_4
_geom_torsion_site_symmetry_1
_geom_torsion_site_symmetry_2
_geom_torsion_site_symmetry_3
_geom_torsion_site_symmetry_4
_geom_torsion
_geom_torsion_publ_flag
C10 N1 N2 C11 . . . . 179.07(11) ?
C2 O1 C1 O2 . . . . -171.47(12) ?
C2 O1 C1 C9 . . . . 7.73(18) ?
C1 O1 C2 C3 . . . . 178.59(11) ?
C1 O1 C2 C7 . . . . -1.23(18) ?
O1 C2 C3 C4 . . . . 179.76(11) ?
C7 C2 C3 C4 . . . . -0.43(19) ?
C2 C3 C4 C5 . . . . 0.48(19) ?
C3 C4 C5 C6 . . . . 0.93(19) ?
C3 C4 C5 Br1 . . . . -176.32(9) ?
C4 C5 C6 C7 . . . . -2.35(18) ?
Br1 C5 C6 C7 . . . . 174.90(9) ?
O1 C2 C7 C6 . . . . 178.81(11) ?
C3 C2 C7 C6 . . . . -0.99(18) ?
O1 C2 C7 C8 . . . . -4.54(17) ?
C3 C2 C7 C8 . . . . 175.65(11) ?
C5 C6 C7 C2 . . . . 2.34(18) ?
C5 C6 C7 C8 . . . . -174.14(11) ?
C2 C7 C8 C9 . . . . 3.45(17) ?
C6 C7 C8 C9 . . . . 179.96(12) ?
C7 C8 C9 C1 . . . . 3.09(18) ?
C7 C8 C9 C10 . . . . -178.55(11) ?
O2 C1 C9 C8 . . . . 170.56(14) ?
O1 C1 C9 C8 . . . . -8.54(18) ?
O2 C1 C9 C10 . . . . -7.8(2) ?
O1 C1 C9 C10 . . . . 173.08(11) ?
N2 N1 C10 C9 . . . . 178.83(10) ?
N2 N1 C10 C12 . . . . 0.63(18) ?
C8 C9 C10 N1 . . . . -18.82(16) ?
C1 C9 C10 N1 . . . . 159.52(11) ?
C8 C9 C10 C12 . . . . 159.43(12) ?
C1 C9 C10 C12 . . . . -22.22(17) ?
N1 N2 C11 N3 . . . . 2.93(17) ?
N1 N2 C11 S1 . . . . -177.80(9) ?

loop_
_cod_related_entry_id
_cod_related_entry_database
_cod_related_entry_code
1 ChemSpider 7890365
